data_4324516
loop_
_publ_author_name
'Yanyan Wang'
'Yi Li'
'Lei Wang'
'Jingzhe Zhang'
'Yan Yan'
'Jiyang Li'
'Jihong Yu'
'Jincheng Wang'
'Ruren Xu'

_publ_section_title
;
 ACO-Zeotype Iron Aluminum Phosphates with Variable Al/Fe Ratios
 Controlled by F-Ions
;
_journal_name_full 'Inorganic Chemistry'
_journal_page_first 1820
_journal_page_last 1825
_journal_paper_doi 10.1021/ic102234s
_journal_volume 50
_journal_year 2011
_chemical_formula_sum 'C8 H45.34 Al1.33 F1.33 Fe6.67 N8 O34.67 P8'
_chemical_formula_weight 1490.02
_chemical_name_systematic
; 
 ? 
;
_space_group_IT_number 121
_symmetry_cell_setting tetragonal
_symmetry_space_group_name_Hall 'I -4 2'
_symmetry_space_group_name_H-M 'I -4 2 m'
_atom_sites_solution_hydrogens none
_atom_sites_solution_primary direct
_atom_sites_solution_secondary difmap
_audit_creation_method SHELXL-97
_cell_angle_alpha 90.00
_cell_angle_beta 90.00
_cell_angle_gamma 90.00
_cell_formula_units_Z 1
_cell_length_a 10.2941(7)
_cell_length_b 10.2941(7)
_cell_length_c 9.6484(12)
_cell_measurement_reflns_used 692(2)
_cell_measurement_temperature 296(2)
_cell_measurement_theta_max 28.27
_cell_measurement_theta_min 2.80
_cell_volume 1022.43(16)
_computing_cell_refinement 'Bruker SMART Apex 2'
_computing_data_collection 'Bruker SMART Apex 2'
_computing_data_reduction 'Bruker SAINT'
_computing_molecular_graphics SHELXP-97
_computing_publication_material SHELXTL
_computing_structure_refinement 'SHELXL-97 (Sheldrick, 1997)'
_computing_structure_solution 'SHELXS-97 (Sheldrick, 1990)'
_diffrn_ambient_temperature 296(2)
_diffrn_detector_area_resol_mean 5.00cm
_diffrn_measured_fraction_theta_full 1.000
_diffrn_measured_fraction_theta_max 1.000
_diffrn_measurement_device_type 'CCD area detector'
_diffrn_measurement_method 'phi and omega scans'
_diffrn_radiation_monochromator graphite
_diffrn_radiation_source 'fine-focus sealed tube'
_diffrn_radiation_type MoK\a
_diffrn_radiation_wavelength 0.71073
_diffrn_reflns_av_R_equivalents 0.0272
_diffrn_reflns_av_sigmaI/netI 0.0240
_diffrn_reflns_limit_h_max 13
_diffrn_reflns_limit_h_min -13
_diffrn_reflns_limit_k_max 13
_diffrn_reflns_limit_k_min -13
_diffrn_reflns_limit_l_max 12
_diffrn_reflns_limit_l_min -7
_diffrn_reflns_number 3767
_diffrn_reflns_theta_full 28.27
_diffrn_reflns_theta_max 28.27
_diffrn_reflns_theta_min 2.80
_diffrn_standards_decay_% none
_diffrn_standards_interval_count none
_diffrn_standards_interval_time none
_diffrn_standards_number none
_exptl_absorpt_coefficient_mu 2.771
_exptl_absorpt_correction_T_max 0.7691
_exptl_absorpt_correction_T_min 0.7146
_exptl_absorpt_correction_type empirical
_exptl_absorpt_process_details sadbas
_exptl_crystal_colour gray
_exptl_crystal_density_diffrn 2.420
_exptl_crystal_description block
_exptl_crystal_F_000 749
_exptl_crystal_size_max 0.13
_exptl_crystal_size_mid 0.10
_exptl_crystal_size_min 0.10
_refine_diff_density_max 0.551
_refine_diff_density_min -0.831
_refine_diff_density_rms 0.109
_refine_ls_abs_structure_details 'Flack H D (1983), Acta Cryst. A39, 876-881'
_refine_ls_abs_structure_Flack 0.03(8)
_refine_ls_extinction_method none
_refine_ls_goodness_of_fit_ref 1.003
_refine_ls_hydrogen_treatment none
_refine_ls_matrix_type full
_refine_ls_number_parameters 52
_refine_ls_number_reflns 692
_refine_ls_number_restraints 6
_refine_ls_restrained_S_all 1.039
_refine_ls_R_factor_all 0.0617
_refine_ls_R_factor_gt 0.0549
_refine_ls_shift/su_max 0.000
_refine_ls_shift/su_mean 0.000
_refine_ls_structure_factor_coef Fsqd
_refine_ls_weighting_details 'calc w=1/[\s^2^(Fo^2^)+(0.0699P)^2^+6.4359P] where P=(Fo^2^+2Fc^2^)/3'
_refine_ls_weighting_scheme calc
_refine_ls_wR_factor_gt 0.1357
_refine_ls_wR_factor_ref 0.1417
_reflns_number_gt 617
_reflns_number_total 692
_reflns_threshold_expression >2sigma(I)
_cod_data_source_file ic102234s_si_003.cif
_cod_data_source_block y
_cod_database_code 4324516

loop_
_symmetry_equiv_pos_as_xyz
'x, y, z'
'y, -x, -z'
'-x, -y, z'
'-y, x, -z'
'x, -y, -z'
'-y, -x, z'
'-x, y, -z'
'y, x, z'
'x+1/2, y+1/2, z+1/2'
'y+1/2, -x+1/2, -z+1/2'
'-x+1/2, -y+1/2, z+1/2'
'-y+1/2, x+1/2, -z+1/2'
'x+1/2, -y+1/2, -z+1/2'
'-y+1/2, -x+1/2, z+1/2'
'-x+1/2, y+1/2, -z+1/2'
'y+1/2, x+1/2, z+1/2'

loop_
_atom_site_label
_atom_site_type_symbol
_atom_site_fract_x
_atom_site_fract_y
_atom_site_fract_z
_atom_site_U_iso_or_equiv
_atom_site_adp_type
_atom_site_occupancy
_atom_site_symmetry_multiplicity
_atom_site_calc_flag
_atom_site_refinement_flags
Fe Fe 0.36687(9) 0.36687(9) 0.36778(15) 0.0496(4) Uani 0.83 2 d SP
Al Al 0.36687(9) 0.36687(9) 0.36778(15) 0.0496(4) Uani 0.17 2 d SP
P P 0.33631(16) 0.66369(16) 0.3071(3) 0.0554(6) Uani 1 2 d SU
F F 0.5000 0.5000 0.5000 0.094(5) Uani 0.67 8 d SP
O2W O 0.5000 0.5000 0.5000 0.094(5) Uani 0.33 8 d SP
O1 O 0.3046(6) 0.5230(6) 0.2802(8) 0.086(2) Uani 1 1 d .
O2 O 0.2992(5) 0.7008(5) 0.4516(8) 0.0634(11) Uani 1 2 d SU
O3 O 0.2562(8) 0.7438(8) 0.2098(16) 0.157(6) Uani 1 2 d S
N N 0.0000 0.3162(10) 0.5000 0.070(3) Uani 1 2 d S
C C 0.0041(12) 0.4549(11) 0.4369(11) 0.047(3) Uani 0.50 1 d P
O1W O 0.0000 0.0000 0.5000 0.135(11) Uani 1 8 d S

loop_
_atom_site_aniso_label
_atom_site_aniso_U_11
_atom_site_aniso_U_22
_atom_site_aniso_U_33
_atom_site_aniso_U_23
_atom_site_aniso_U_13
_atom_site_aniso_U_12
Fe 0.0445(5) 0.0445(5) 0.0600(7) -0.0062(4) -0.0062(4) -0.0056(6)
Al 0.0445(5) 0.0445(5) 0.0600(7) -0.0062(4) -0.0062(4) -0.0056(6)
P 0.0519(8) 0.0519(8) 0.0624(12) 0.0093(6) -0.0093(6) 0.0195(10)
F 0.090(8) 0.090(8) 0.102(13) 0.000 0.000 0.000
O2W 0.090(8) 0.090(8) 0.102(13) 0.000 0.000 0.000
O1 0.080(4) 0.070(4) 0.109(5) -0.003(4) -0.043(4) -0.006(3)
O2 0.0601(15) 0.0601(15) 0.070(2) 0.0051(13) -0.0051(13) 0.019(2)
O3 0.157(8) 0.157(8) 0.158(13) 0.037(6) -0.037(6) 0.094(11)
N 0.077(7) 0.052(5) 0.081(7) 0.000 0.005(5) 0.000
C 0.045(6) 0.050(7) 0.046(5) -0.022(5) -0.004(5) 0.004(6)
O1W 0.170(18) 0.170(18) 0.065(14) 0.000 0.000 0.000

loop_
_atom_type_symbol
_atom_type_description
_atom_type_scat_dispersion_real
_atom_type_scat_dispersion_imag
_atom_type_scat_source
C C 0.0033 0.0016 'International Tables Vol C Tables 4.2.6.8 and 6.1.1.4'
H H 0.0000 0.0000 'International Tables Vol C Tables 4.2.6.8 and 6.1.1.4'
Al Al 0.0645 0.0514 'International Tables Vol C Tables 4.2.6.8 and 6.1.1.4'
F F 0.0171 0.0103 'International Tables Vol C Tables 4.2.6.8 and 6.1.1.4'
Fe Fe 0.3463 0.8444 'International Tables Vol C Tables 4.2.6.8 and 6.1.1.4'
N N 0.0061 0.0033 'International Tables Vol C Tables 4.2.6.8 and 6.1.1.4'
O O 0.0106 0.0060 'International Tables Vol C Tables 4.2.6.8 and 6.1.1.4'
P P 0.1023 0.0942 'International Tables Vol C Tables 4.2.6.8 and 6.1.1.4'

loop_
_geom_angle_atom_site_label_1
_geom_angle_atom_site_label_2
_geom_angle_atom_site_label_3
_geom_angle
_geom_angle_site_symmetry_1
_geom_angle_site_symmetry_3
O1 Fe O1 111.3(5) 8 .
O1 Fe O3 99.1(3) 8 10_455
O1 Fe O3 99.1(3) . 10_455
O1 Fe O2 123.8(2) 8 4_656
O1 Fe O2 123.8(2) . 4_656
O3 Fe O2 83.2(6) 10_455 4_656
O1 Fe F 86.86(18) 8 .
O1 Fe F 86.86(18) . .
O3 Fe F 169.3(5) 10_455 .
O2 Fe F 86.1(2) 4_656 .
O2 P O3 107.7(7) . .
O2 P O1 110.6(3) . .
O3 P O1 107.5(4) . .
O2 P O1 110.6(3) . 6_665
O3 P O1 107.5(4) . 6_665
O1 P O1 112.8(5) . 6_665
Fe F Al 113.29(7) . 3_665
Fe F Fe 113.29(7) . 3_665
Al F Fe 0.00(7) 3_665 3_665
Fe F Al 107.60(4) . 4_656
Al F Al 107.60(4) 3_665 4_656
Fe F Al 107.60(4) 3_665 4_656
Fe F Fe 107.60(4) . 4_656
Al F Fe 107.60(4) 3_665 4_656
Fe F Fe 107.60(4) 3_665 4_656
Al F Fe 0.00(7) 4_656 4_656
Fe F Al 107.60(4) . 2_566
Al F Al 107.60(4) 3_665 2_566
Fe F Al 107.60(4) 3_665 2_566
Al F Al 113.29(7) 4_656 2_566
Fe F Al 113.29(7) 4_656 2_566
Fe F Fe 107.60(4) . 2_566
Al F Fe 107.60(4) 3_665 2_566
Fe F Fe 107.60(4) 3_665 2_566
Al F Fe 113.29(7) 4_656 2_566
Fe F Fe 113.29(7) 4_656 2_566
Al F Fe 0.00(4) 2_566 2_566
P O1 Fe 130.8(4) . .
P O2 Al 129.4(4) . 2_566
P O2 Fe 129.4(4) . 2_566
Al O2 Fe 0.00(7) 2_566 2_566
P O3 Al 163.8(11) . 12
P O3 Fe 163.8(11) . 12
Al O3 Fe 0.00(4) 12 12
C N C 46.3(8) 7_556 .
C C C 89.6(2) 3_565 7_556
C C C 52.9(9) 3_565 5_566
C C C 37.5(9) 7_556 5_566
C C N 156.0(6) 3_565 .
C C N 66.9(4) 7_556 .
C C N 104.2(11) 5_566 .

loop_
_geom_bond_atom_site_label_1
_geom_bond_atom_site_label_2
_geom_bond_distance
_geom_bond_site_symmetry_2
Fe O1 1.926(7) 8
Fe O1 1.926(7) .
Fe O3 1.942(11) 10_455
Fe O2 2.002(8) 4_656
Fe F 2.3203(13) .
P O2 1.495(8) .
P O3 1.497(11) .
P O1 1.507(6) .
P O1 1.507(6) 6_665
F Al 2.3203(13) 3_665
F Fe 2.3203(13) 3_665
F Al 2.3203(13) 4_656
F Fe 2.3203(13) 4_656
F Al 2.3203(13) 2_566
F Fe 2.3203(13) 2_566
O2 Al 2.002(8) 2_566
O2 Fe 2.002(8) 2_566
O3 Al 1.942(11) 12
O3 Fe 1.942(11) 12
N C 1.553(15) 7_556
N C 1.553(15) .
C C 0.93(2) 3_565
C C 1.22(2) 7_556
C C 1.531(19) 5_566
